data_4062962
_journal_name_full Organometallics
_journal_paper_doi 10.1021/om049793e
_journal_year 2004
_chemical_formula_sum 'C58.5 H40.5 B F24 Fe O3'
_chemical_formula_weight 1314.07
_space_group_IT_number 13
_symmetry_cell_setting monoclinic
_symmetry_space_group_name_Hall '-P 2yac'
_symmetry_space_group_name_H-M 'P 1 2/n 1'
_cell_angle_alpha 90.00
_cell_angle_beta 106.4300(10)
_cell_angle_gamma 90.00
_cell_formula_units_Z 4
_cell_length_a 21.5502(3)
_cell_length_b 12.5448(2)
_cell_length_c 22.8344(5)
_cell_measurement_temperature 150(2)
_cell_volume 5921.04(18)
_diffrn_ambient_temperature 150(2)
_exptl_crystal_density_diffrn 1.474
_cod_original_sg_symbol_H-M 'P 2/n'
_cod_original_formula_sum 'C58.50 H40.50 B F24 Fe O3'
_cod_database_code 4062962

loop_
_symmetry_equiv_pos_as_xyz
'x, y, z'
'-x+1/2, y, -z+1/2'
'-x, -y, -z'
'x-1/2, -y, z-1/2'

loop_
_atom_site_label
_atom_site_type_symbol
_atom_site_fract_x
_atom_site_fract_y
_atom_site_fract_z
_atom_site_U_iso_or_equiv
_atom_site_adp_type
_atom_site_occupancy
_atom_site_symmetry_multiplicity
_atom_site_calc_flag
_atom_site_refinement_flags
_atom_site_disorder_assembly
_atom_site_disorder_group
Fe1 Fe 0.461970(19) 0.11167(3) 0.136220(19) 0.03434(15) Uani 1 1 d . . .
F1 F 0.58607(12) 0.50711(17) 0.29905(12) 0.0867(8) Uani 1 1 d . . .
F2 F 0.55912(12) 0.3571(2) 0.25433(10) 0.0895(8) Uani 1 1 d . . .
F3 F 0.51894(10) 0.40685(18) 0.32425(11) 0.0742(6) Uani 1 1 d . . .
F4 F 0.7564(3) 0.1399(4) 0.31170(19) 0.0896(14) Uani 0.65 1 d PU A 1
F4A F 0.8031(5) 0.1588(7) 0.3645(7) 0.098(3) Uani 0.35 1 d PU A 2
F5 F 0.81007(17) 0.1259(4) 0.4039(2) 0.0685(12) Uani 0.65 1 d PU A 1
F5A F 0.7584(6) 0.0561(8) 0.4076(5) 0.095(3) Uani 0.35 1 d PU A 2
F6 F 0.7246(2) 0.0380(3) 0.3721(3) 0.0823(14) Uani 0.65 1 d PU A 1
F6A F 0.7180(4) 0.0841(8) 0.3185(4) 0.085(2) Uani 0.35 1 d PU A 2
F7 F 0.4610(4) 0.3161(8) 0.6110(3) 0.066(2) Uani 0.61(2) 1 d PU B 1
F7A F 0.4524(7) 0.2880(13) 0.5924(9) 0.082(4) Uani 0.39(2) 1 d PU B 2
F8 F 0.4786(5) 0.4384(8) 0.5538(6) 0.088(3) Uani 0.61(2) 1 d PU B 1
F8A F 0.4869(7) 0.4423(12) 0.5813(7) 0.070(3) Uani 0.39(2) 1 d PU B 2
F9 F 0.4446(2) 0.2852(11) 0.5166(4) 0.089(3) Uani 0.61(2) 1 d PU B 1
F9A F 0.4533(4) 0.3488(13) 0.5056(4) 0.070(3) Uani 0.39(2) 1 d PU B 2
F10 F 0.6737(5) -0.0086(3) 0.6025(3) 0.085(2) Uani 0.866(16) 1 d P C 1
F10A F 0.6306(19) -0.0254(16) 0.5919(10) 0.057(8) Uani 0.134(16) 1 d P C 2
F11 F 0.6063(3) 0.0071(4) 0.6566(3) 0.0780(17) Uani 0.866(16) 1 d P C 1
F11A F 0.6211(15) 0.018(2) 0.6715(13) 0.039(6) Uani 0.134(16) 1 d PU C 2
F12 F 0.70268(15) 0.0647(3) 0.6888(3) 0.0616(15) Uani 0.866(16) 1 d P C 1
F12A F 0.7097(10) 0.037(2) 0.6582(18) 0.064(7) Uani 0.134(16) 1 d PU C 2
F13 F 0.9385(11) 0.426(2) 0.4956(9) 0.067(6) Uani 0.210(9) 1 d P D 1
F13A F 0.9530(3) 0.4399(5) 0.5158(3) 0.0761(18) Uani 0.790(9) 1 d PU D 2
F14 F 0.9783(10) 0.2841(13) 0.5421(10) 0.089(5) Uani 0.210(9) 1 d PU D 1
F14A F 0.94824(18) 0.2718(2) 0.51065(19) 0.0579(11) Uani 0.790(9) 1 d P D 2
F15 F 1.0070(5) 0.4255(16) 0.5851(6) 0.075(5) Uani 0.210(9) 1 d PU D 1
F15A F 1.01359(13) 0.3426(5) 0.58632(16) 0.0812(16) Uani 0.790(9) 1 d PU D 2
F16 F 0.83862(16) 0.3569(4) 0.76264(12) 0.0885(15) Uani 0.839(7) 1 d PU E 1
F16A F 0.8431(10) 0.2673(19) 0.7542(8) 0.087(6) Uani 0.161(7) 1 d PU E 2
F17 F 0.94037(17) 0.3622(4) 0.76896(14) 0.0955(15) Uani 0.839(7) 1 d P E 1
F17A F 0.8797(12) 0.4334(15) 0.7651(8) 0.101(7) Uani 0.161(7) 1 d PU E 2
F18 F 0.8899(2) 0.2181(2) 0.75093(13) 0.0905(13) Uani 0.839(7) 1 d PU E 1
F18A F 0.9298(11) 0.3011(18) 0.7660(9) 0.077(6) Uani 0.161(7) 1 d PU E 2
F19 F 0.77713(9) 0.74602(14) 0.44353(10) 0.0601(5) Uani 1 1 d . . .
F20 F 0.73467(10) 0.87338(13) 0.48191(12) 0.0705(6) Uani 1 1 d . . .
F21 F 0.67542(10) 0.77456(17) 0.41159(11) 0.0754(7) Uani 1 1 d . . .
F22 F 0.6202(3) 0.7588(5) 0.6428(3) 0.084(2) Uani 0.50 1 d P F 1
F22A F 0.6107(3) 0.6873(7) 0.6570(3) 0.099(2) Uani 0.50 1 d P F 2
F23 F 0.7198(3) 0.7833(6) 0.6854(4) 0.0619(17) Uani 0.50 1 d P F 1
F23A F 0.6885(4) 0.7936(7) 0.6776(4) 0.080(2) Uani 0.50 1 d PU F 2
F24 F 0.6727(4) 0.6341(7) 0.6973(4) 0.065(2) Uani 0.50 1 d PU F 1
F24A F 0.7024(3) 0.6373(8) 0.7090(4) 0.068(2) Uani 0.50 1 d PU F 2
O1 O 0.57032(13) 0.2466(2) 0.12631(15) 0.0816(9) Uani 1 1 d . . .
O2 O 0.50630(13) -0.0864(2) 0.09383(13) 0.0707(8) Uani 1 1 d . . .
O3 O 0.49495(9) 0.10042(14) 0.22638(9) 0.0370(5) Uani 1 1 d . . .
C1 C 0.52870(16) 0.1930(3) 0.13060(17) 0.0527(9) Uani 1 1 d . . .
C2 C 0.49278(16) -0.0095(3) 0.11422(16) 0.0511(8) Uani 1 1 d . . .
C3 C 0.38758(13) 0.2197(2) 0.13813(14) 0.0368(7) Uani 1 1 d . . .
C4 C 0.36700(14) 0.1145(2) 0.14660(14) 0.0381(7) Uani 1 1 d . . .
C5 C 0.36770(13) 0.0530(2) 0.09502(14) 0.0385(7) Uani 1 1 d . . .
C6 C 0.38978(14) 0.1197(2) 0.05379(14) 0.0384(7) Uani 1 1 d . . .
C7 C 0.39975(13) 0.2235(2) 0.08011(14) 0.0371(7) Uani 1 1 d . . .
C8 C 0.38975(17) 0.3118(3) 0.18048(18) 0.0588(9) Uani 1 1 d . . .
H8A H 0.4173 0.3681 0.1717 0.088 Uiso 1 1 calc R . .
H8B H 0.4074 0.2879 0.2228 0.088 Uiso 1 1 calc R . .
H8C H 0.3459 0.3396 0.1746 0.088 Uiso 1 1 calc R . .
C9 C 0.34821(17) 0.0745(3) 0.20111(17) 0.0607(10) Uani 1 1 d . . .
H9A H 0.3024 0.0899 0.1959 0.091 Uiso 1 1 calc R . .
H9B H 0.3746 0.1101 0.2380 0.091 Uiso 1 1 calc R . .
H9C H 0.3554 -0.0027 0.2050 0.091 Uiso 1 1 calc R . .
C10 C 0.34436(18) -0.0602(3) 0.0818(2) 0.0652(11) Uani 1 1 d . . .
H10A H 0.3478 -0.0975 0.1203 0.098 Uiso 1 1 calc R . .
H10B H 0.3710 -0.0967 0.0595 0.098 Uiso 1 1 calc R . .
H10C H 0.2991 -0.0599 0.0569 0.098 Uiso 1 1 calc R . .
C11 C 0.39491(18) 0.0888(3) -0.00792(16) 0.0579(9) Uani 1 1 d . . .
H11A H 0.4087 0.0142 -0.0072 0.087 Uiso 1 1 calc R . .
H11B H 0.4267 0.1346 -0.0189 0.087 Uiso 1 1 calc R . .
H11C H 0.3527 0.0973 -0.0381 0.087 Uiso 1 1 calc R . .
C12 C 0.41577(17) 0.3233(3) 0.05070(18) 0.0580(10) Uani 1 1 d . . .
H12A H 0.3760 0.3636 0.0326 0.087 Uiso 1 1 calc R . .
H12B H 0.4360 0.3041 0.0188 0.087 Uiso 1 1 calc R . .
H12C H 0.4457 0.3672 0.0816 0.087 Uiso 1 1 calc R . .
C13 C 0.53248(13) 0.0413(2) 0.26438(14) 0.0337(6) Uani 1 1 d . . .
C14 C 0.57069(13) -0.0433(2) 0.24406(14) 0.0360(7) Uani 1 1 d . . .
C15 C 0.61980(14) -0.0147(2) 0.21888(16) 0.0439(8) Uani 1 1 d . . .
H15 H 0.6286 0.0585 0.2144 0.053 Uiso 1 1 calc R . .
C16 C 0.65591(17) -0.0914(3) 0.20036(19) 0.0583(9) Uani 1 1 d . . .
H16 H 0.6894 -0.0713 0.1831 0.070 Uiso 1 1 calc R . .
C17 C 0.64297(18) -0.1982(3) 0.20715(19) 0.0623(10) Uani 1 1 d . . .
H17 H 0.6675 -0.2515 0.1942 0.075 Uiso 1 1 calc R . .
C18 C 0.59467(17) -0.2277(2) 0.23264(19) 0.0609(10) Uani 1 1 d . . .
H18 H 0.5858 -0.3010 0.2368 0.073 Uiso 1 1 calc R . .
C19 C 0.55899(15) -0.1506(2) 0.25216(16) 0.0455(8) Uani 1 1 d . . .
H19 H 0.5267 -0.1708 0.2710 0.055 Uiso 1 1 calc R . .
C20 C 0.53986(13) 0.0572(2) 0.32924(14) 0.0372(7) Uani 1 1 d . . .
C21 C 0.50827(15) 0.1423(2) 0.34791(15) 0.0463(8) Uani 1 1 d . . .
H21 H 0.4815 0.1883 0.3183 0.056 Uiso 1 1 calc R . .
C22 C 0.51585(19) 0.1598(3) 0.40935(17) 0.0641(10) Uani 1 1 d . . .
H22 H 0.4946 0.2180 0.4221 0.077 Uiso 1 1 calc R . .
C23 C 0.5543(2) 0.0923(4) 0.45178(18) 0.0757(12) Uani 1 1 d . . .
H23 H 0.5591 0.1036 0.4940 0.091 Uiso 1 1 calc R . .
C24 C 0.5856(2) 0.0097(4) 0.43429(18) 0.0752(12) Uani 1 1 d . . .
H24 H 0.6118 -0.0364 0.4643 0.090 Uiso 1 1 calc R . .
C25 C 0.58002(16) -0.0082(3) 0.37378(16) 0.0530(9) Uani 1 1 d . . .
H25 H 0.6033 -0.0648 0.3621 0.064 Uiso 1 1 calc R . .
C26 C 0.69542(12) 0.34612(19) 0.46096(12) 0.0272(6) Uani 1 1 d . . .
C27 C 0.64537(13) 0.3910(2) 0.41474(13) 0.0316(6) Uani 1 1 d . . .
H27 H 0.6220 0.4495 0.4244 0.038 Uiso 1 1 calc R . .
C28 C 0.62850(13) 0.3533(2) 0.35515(13) 0.0362(7) Uani 1 1 d . . .
C29 C 0.66203(14) 0.2695(2) 0.33880(13) 0.0366(7) Uani 1 1 d . . .
H29 H 0.6513 0.2445 0.2979 0.044 Uiso 1 1 calc R . .
C30 C 0.71158(13) 0.2231(2) 0.38370(13) 0.0330(6) Uani 1 1 d . A .
C31 C 0.72701(13) 0.25966(19) 0.44333(13) 0.0306(6) Uani 1 1 d . . .
H31 H 0.7603 0.2246 0.4734 0.037 Uiso 1 1 calc R . .
C32 C 0.57405(17) 0.4067(3) 0.30793(15) 0.0502(8) Uani 1 1 d . . .
C33 C 0.74907(16) 0.1327(2) 0.36800(15) 0.0438(8) Uani 1 1 d . . .
C34 C 0.66016(12) 0.31902(18) 0.55988(12) 0.0261(6) Uani 1 1 d . . .
C35 C 0.59725(12) 0.35469(19) 0.55308(12) 0.0299(6) Uani 1 1 d . . .
H35 H 0.5843 0.4212 0.5335 0.036 Uiso 1 1 calc R . .
C36 C 0.55261(12) 0.2965(2) 0.57392(13) 0.0326(6) Uani 1 1 d . B .
C37 C 0.56982(13) 0.1988(2) 0.60274(13) 0.0331(6) Uani 1 1 d . . .
H37 H 0.5398 0.1591 0.6175 0.040 Uiso 1 1 calc R . .
C38 C 0.63157(13) 0.1609(2) 0.60932(12) 0.0294(6) Uani 1 1 d . C .
C39 C 0.67552(12) 0.21955(18) 0.58789(12) 0.0272(6) Uani 1 1 d . . .
H39 H 0.7174 0.1909 0.5925 0.033 Uiso 1 1 calc R . .
C40 C 0.48523(15) 0.3367(3) 0.56389(17) 0.0483(8) Uani 1 1 d . . .
C41 C 0.65233(16) 0.0556(2) 0.63843(15) 0.0420(7) Uani 1 1 d . . .
C42 C 0.78686(12) 0.36407(18) 0.57222(12) 0.0269(6) Uani 1 1 d . . .
C43 C 0.83840(13) 0.36828(19) 0.54669(13) 0.0316(6) Uani 1 1 d . . .
H43 H 0.8294 0.3787 0.5039 0.038 Uiso 1 1 calc R . .
C44 C 0.90255(13) 0.3579(2) 0.58148(15) 0.0374(7) Uani 1 1 d . D .
C45 C 0.91780(14) 0.3453(2) 0.64382(15) 0.0404(7) Uani 1 1 d . . .
H45 H 0.9616 0.3385 0.6676 0.048 Uiso 1 1 calc R . .
C46 C 0.86801(13) 0.3429(2) 0.67110(13) 0.0356(7) Uani 1 1 d . E .
C47 C 0.80397(13) 0.35183(19) 0.63577(13) 0.0300(6) Uani 1 1 d . . .
H47 H 0.7706 0.3495 0.6555 0.036 Uiso 1 1 calc R . .
C48 C 0.95388(16) 0.3580(3) 0.54952(18) 0.0542(9) Uani 1 1 d . . .
C49 C 0.88231(18) 0.3260(3) 0.73812(16) 0.0562(9) Uani 1 1 d . . .
C50 C 0.70296(12) 0.51368(19) 0.53935(13) 0.0279(6) Uani 1 1 d . . .
C51 C 0.71521(12) 0.58799(19) 0.49831(14) 0.0316(6) Uani 1 1 d . . .
H51 H 0.7242 0.5635 0.4622 0.038 Uiso 1 1 calc R . .
C52 C 0.71445(13) 0.6980(2) 0.50931(15) 0.0369(7) Uani 1 1 d . . .
C53 C 0.70198(13) 0.7365(2) 0.56134(15) 0.0398(7) Uani 1 1 d . . .
H53 H 0.7017 0.8111 0.5687 0.048 Uiso 1 1 calc R . .
C54 C 0.68990(13) 0.6643(2) 0.60269(14) 0.0367(7) Uani 1 1 d . F .
C55 C 0.69044(12) 0.5549(2) 0.59145(13) 0.0324(6) Uani 1 1 d . . .
H55 H 0.6820 0.5068 0.6204 0.039 Uiso 1 1 calc R . .
C56 C 0.72493(15) 0.7720(2) 0.46164(17) 0.0491(9) Uani 1 1 d . . .
C57 C 0.67450(17) 0.7026(3) 0.65841(17) 0.0513(9) Uani 1 1 d . . .
B1 B 0.71125(14) 0.3852(2) 0.53215(15) 0.0284(7) Uani 1 1 d . . .

loop_
_atom_site_aniso_label
_atom_site_aniso_U_11
_atom_site_aniso_U_22
_atom_site_aniso_U_33
_atom_site_aniso_U_23
_atom_site_aniso_U_13
_atom_site_aniso_U_12
Fe1 0.0343(3) 0.0390(2) 0.0329(3) 0.00330(17) 0.01468(18) 0.00361(16)
F1 0.0883(17) 0.0660(14) 0.0833(18) 0.0402(12) -0.0124(13) -0.0018(11)
F2 0.0909(17) 0.1134(18) 0.0410(13) -0.0195(12) -0.0193(12) 0.0384(14)
F3 0.0442(12) 0.0964(16) 0.0734(16) 0.0118(12) 0.0029(11) 0.0191(11)
F4 0.136(4) 0.103(3) 0.048(2) 0.015(2) 0.057(3) 0.065(3)
F4A 0.075(4) 0.095(4) 0.135(5) -0.030(4) 0.048(4) -0.001(3)
F5 0.050(2) 0.088(3) 0.057(2) -0.036(2) -0.0013(18) 0.0332(19)
F5A 0.125(6) 0.076(4) 0.089(5) 0.008(4) 0.040(4) 0.045(4)
F6 0.074(3) 0.0346(17) 0.153(5) -0.017(2) 0.055(3) -0.0048(17)
F6A 0.087(5) 0.090(5) 0.064(5) -0.048(4) -0.001(4) 0.029(4)
F7 0.041(3) 0.106(4) 0.061(3) -0.014(3) 0.028(2) 0.008(3)
F7A 0.049(5) 0.097(6) 0.117(9) 0.027(6) 0.049(6) 0.002(4)
F8 0.054(4) 0.088(4) 0.134(7) 0.040(5) 0.048(5) 0.033(3)
F8A 0.052(4) 0.071(5) 0.090(6) -0.028(5) 0.023(5) 0.022(3)
F9 0.033(2) 0.134(7) 0.085(4) -0.045(4) -0.007(2) 0.013(3)
F9A 0.039(3) 0.098(6) 0.063(4) -0.012(4) -0.003(3) 0.023(4)
F10 0.169(6) 0.0305(15) 0.073(3) 0.0096(16) 0.063(4) 0.027(2)
F10A 0.091(19) 0.023(8) 0.045(10) 0.000(6) -0.001(11) 0.013(9)
F11 0.060(3) 0.068(2) 0.101(4) 0.047(2) 0.015(2) -0.0164(18)
F11A 0.047(9) 0.040(8) 0.034(8) 0.006(5) 0.019(6) 0.004(6)
F12 0.0594(17) 0.0523(17) 0.059(3) 0.0214(16) -0.0066(15) 0.0048(12)
F12A 0.063(9) 0.057(9) 0.069(11) 0.012(7) 0.013(7) 0.002(6)
F13 0.040(8) 0.124(15) 0.041(8) 0.001(8) 0.018(6) -0.020(7)
F13A 0.080(4) 0.060(2) 0.112(5) 0.025(3) 0.065(3) 0.002(2)
F14 0.090(7) 0.084(7) 0.100(8) 0.007(5) 0.039(6) 0.000(5)
F14A 0.054(2) 0.0671(17) 0.063(2) -0.0105(15) 0.0347(18) 0.0010(13)
F15 0.037(5) 0.105(9) 0.085(7) 0.010(6) 0.021(5) -0.026(5)
F15A 0.0290(15) 0.137(4) 0.080(2) -0.010(2) 0.0193(14) -0.0005(18)
F16 0.073(2) 0.162(4) 0.0302(15) 0.0005(18) 0.0153(13) 0.046(2)
F16A 0.090(9) 0.117(10) 0.063(8) 0.016(7) 0.035(6) -0.018(7)
F17 0.076(2) 0.152(4) 0.0392(17) -0.004(2) -0.0153(14) -0.046(2)
F17A 0.137(11) 0.099(9) 0.070(9) -0.015(6) 0.032(7) 0.011(7)
F18 0.138(3) 0.081(2) 0.0499(18) 0.0254(14) 0.0210(18) 0.009(2)
F18A 0.070(8) 0.100(8) 0.067(8) -0.004(6) 0.030(6) 0.022(6)
F19 0.0587(12) 0.0491(10) 0.0805(15) 0.0181(10) 0.0326(11) -0.0027(8)
F20 0.0775(15) 0.0290(9) 0.1108(19) 0.0135(10) 0.0360(13) -0.0043(8)
F21 0.0612(13) 0.0753(14) 0.0768(16) 0.0452(12) -0.0013(12) -0.0090(10)
F22 0.067(4) 0.112(5) 0.074(4) -0.028(4) 0.022(3) 0.043(4)
F22A 0.062(4) 0.170(7) 0.075(5) -0.047(5) 0.037(3) -0.007(5)
F23 0.065(4) 0.059(3) 0.051(3) -0.027(2) 0.000(3) -0.015(3)
F23A 0.116(6) 0.054(3) 0.074(4) -0.024(3) 0.033(5) -0.009(4)
F24 0.094(5) 0.053(3) 0.064(5) -0.016(3) 0.047(4) -0.007(4)
F24A 0.085(5) 0.072(4) 0.045(3) -0.005(2) 0.016(3) 0.023(4)
O1 0.0518(16) 0.099(2) 0.098(2) 0.0286(18) 0.0279(16) -0.0146(14)
O2 0.0706(18) 0.0758(17) 0.0641(18) -0.0239(14) 0.0163(14) 0.0252(13)
O3 0.0391(11) 0.0372(10) 0.0355(12) 0.0034(9) 0.0117(9) 0.0038(8)
C1 0.043(2) 0.067(2) 0.051(2) 0.0144(17) 0.0173(16) 0.0029(16)
C2 0.048(2) 0.063(2) 0.041(2) -0.0045(17) 0.0111(16) 0.0132(16)
C3 0.0304(15) 0.0416(15) 0.0389(18) -0.0016(13) 0.0104(13) 0.0052(12)
C4 0.0320(16) 0.0505(17) 0.0347(17) 0.0094(14) 0.0141(13) 0.0049(12)
C5 0.0332(16) 0.0382(15) 0.0437(19) 0.0065(13) 0.0102(14) 0.0032(12)
C6 0.0371(16) 0.0459(16) 0.0339(17) 0.0027(13) 0.0130(13) 0.0079(12)
C7 0.0327(15) 0.0360(15) 0.0430(18) 0.0099(13) 0.0115(13) 0.0027(12)
C8 0.052(2) 0.059(2) 0.064(3) -0.0182(18) 0.0142(18) 0.0102(16)
C9 0.050(2) 0.091(3) 0.048(2) 0.0181(19) 0.0258(18) -0.0001(18)
C10 0.061(2) 0.0410(18) 0.086(3) 0.0032(18) 0.010(2) -0.0054(16)
C11 0.063(2) 0.075(2) 0.0351(19) -0.0038(17) 0.0142(17) 0.0161(18)
C12 0.057(2) 0.0529(19) 0.067(3) 0.0242(17) 0.0209(19) -0.0007(16)
C13 0.0299(15) 0.0319(14) 0.0394(18) 0.0002(13) 0.0098(13) -0.0062(11)
C14 0.0325(15) 0.0345(14) 0.0391(18) 0.0011(12) 0.0071(13) 0.0003(11)
C15 0.0349(17) 0.0381(15) 0.061(2) 0.0033(14) 0.0164(15) -0.0005(12)
C16 0.044(2) 0.059(2) 0.076(3) 0.0022(18) 0.0247(19) 0.0071(15)
C17 0.053(2) 0.054(2) 0.082(3) -0.0051(19) 0.023(2) 0.0162(16)
C18 0.059(2) 0.0315(16) 0.086(3) -0.0008(17) 0.010(2) 0.0042(15)
C19 0.0426(18) 0.0394(16) 0.053(2) 0.0001(14) 0.0116(16) -0.0050(13)
C20 0.0334(15) 0.0408(15) 0.0356(18) -0.0006(13) 0.0067(13) -0.0055(12)
C21 0.0459(19) 0.0488(17) 0.041(2) -0.0051(15) 0.0078(15) 0.0009(14)
C22 0.068(2) 0.074(2) 0.047(2) -0.0204(19) 0.0112(19) 0.0059(19)
C23 0.075(3) 0.111(3) 0.031(2) -0.012(2) -0.0021(19) 0.014(2)
C24 0.074(3) 0.103(3) 0.034(2) -0.001(2) -0.0073(19) 0.026(2)
C25 0.0444(19) 0.066(2) 0.042(2) -0.0008(16) 0.0013(15) 0.0090(15)
C26 0.0264(14) 0.0300(13) 0.0275(15) 0.0034(11) 0.0111(11) -0.0036(10)
C27 0.0308(15) 0.0314(13) 0.0340(16) 0.0012(12) 0.0115(12) 0.0006(11)
C28 0.0343(16) 0.0406(15) 0.0302(17) 0.0043(13) 0.0034(13) -0.0025(12)
C29 0.0394(16) 0.0424(15) 0.0278(16) -0.0067(12) 0.0088(13) -0.0058(12)
C30 0.0357(15) 0.0326(14) 0.0329(17) -0.0024(12) 0.0132(13) -0.0036(11)
C31 0.0311(14) 0.0296(13) 0.0320(16) 0.0025(11) 0.0102(12) 0.0016(11)
C32 0.054(2) 0.0530(19) 0.0353(19) -0.0017(15) -0.0015(16) 0.0018(15)
C33 0.0436(19) 0.0451(18) 0.044(2) -0.0102(15) 0.0144(16) -0.0013(14)
C34 0.0276(14) 0.0277(13) 0.0219(14) -0.0043(10) 0.0054(11) 0.0006(10)
C35 0.0329(15) 0.0276(13) 0.0280(15) 0.0008(11) 0.0066(12) 0.0040(11)
C36 0.0267(14) 0.0405(15) 0.0302(16) -0.0038(12) 0.0073(12) -0.0012(11)
C37 0.0315(15) 0.0409(15) 0.0291(16) -0.0015(12) 0.0120(12) -0.0085(12)
C38 0.0341(15) 0.0311(13) 0.0230(15) -0.0007(11) 0.0079(12) -0.0050(11)
C39 0.0263(14) 0.0269(12) 0.0276(15) -0.0025(11) 0.0066(11) 0.0016(10)
C40 0.0333(18) 0.061(2) 0.052(2) 0.0041(18) 0.0152(16) 0.0034(15)
C41 0.0443(19) 0.0391(16) 0.045(2) 0.0081(15) 0.0160(16) -0.0045(14)
C42 0.0304(14) 0.0202(12) 0.0305(15) 0.0012(10) 0.0093(12) -0.0001(10)
C43 0.0313(15) 0.0319(14) 0.0329(16) 0.0023(12) 0.0115(12) -0.0026(11)
C44 0.0280(15) 0.0382(15) 0.049(2) 0.0030(13) 0.0151(14) -0.0031(11)
C45 0.0280(15) 0.0442(16) 0.044(2) 0.0008(14) 0.0028(14) -0.0017(12)
C46 0.0338(16) 0.0384(15) 0.0319(17) 0.0012(12) 0.0048(13) 0.0002(12)
C47 0.0299(15) 0.0311(13) 0.0309(16) -0.0001(11) 0.0116(12) 0.0000(11)
C48 0.038(2) 0.063(2) 0.067(3) 0.014(2) 0.0226(18) 0.0035(16)
C49 0.037(2) 0.088(3) 0.036(2) 0.0045(19) -0.0005(16) 0.0000(19)
C50 0.0219(13) 0.0288(13) 0.0317(16) 0.0019(11) 0.0055(11) 0.0013(10)
C51 0.0288(14) 0.0297(13) 0.0367(17) 0.0008(12) 0.0099(12) -0.0004(10)
C52 0.0285(15) 0.0266(13) 0.052(2) 0.0090(13) 0.0058(14) 0.0010(11)
C53 0.0328(16) 0.0258(13) 0.055(2) -0.0008(13) 0.0026(14) 0.0025(11)
C54 0.0325(16) 0.0327(14) 0.0411(18) -0.0070(13) 0.0040(13) 0.0037(11)
C55 0.0293(14) 0.0314(14) 0.0340(17) 0.0010(12) 0.0047(12) 0.0039(11)
C56 0.0394(18) 0.0326(16) 0.073(3) 0.0154(15) 0.0122(18) -0.0026(13)
C57 0.059(2) 0.0420(19) 0.052(2) -0.0146(17) 0.0133(18) 0.0061(16)
B1 0.0282(16) 0.0295(15) 0.0281(17) 0.0022(12) 0.0090(13) 0.0016(12)

loop_
_geom_bond_atom_site_label_1
_geom_bond_atom_site_label_2
_geom_bond_distance
_geom_bond_site_symmetry_2
_geom_bond_publ_flag
Fe1 C2 1.786(3) . ?
Fe1 C1 1.797(4) . ?
Fe1 O3 1.984(2) . ?
Fe1 C6 2.078(3) . ?
Fe1 C7 2.106(3) . ?
Fe1 C3 2.109(3) . ?
Fe1 C5 2.115(3) . ?
Fe1 C4 2.126(3) . ?
F1 C32 1.313(4) . ?
F2 C32 1.329(4) . ?
F3 C32 1.342(4) . ?
F4 C33 1.342(5) . ?
F4A C33 1.232(9) . ?
F5 C33 1.341(5) . ?
F5A C33 1.296(9) . ?
F6 C33 1.315(5) . ?
F6A C33 1.292(7) . ?
F7 C40 1.347(9) . ?
F7A C40 1.248(14) . ?
F8 C40 1.297(10) . ?
F8A C40 1.380(13) . ?
F9 C40 1.347(7) . ?
F9A C40 1.322(8) . ?
F10 C41 1.321(5) . ?
F10A C41 1.45(2) . ?
F11 C41 1.327(6) . ?
F11A C41 1.24(3) . ?
F12 C41 1.345(5) . ?
F12A C41 1.21(2) . ?
F13 C48 1.46(3) . ?
F13A C48 1.281(7) . ?
F14 C48 1.103(16) . ?
F14A C48 1.382(5) . ?
F15 C48 1.470(13) . ?
F15A C48 1.337(5) . ?
F16 C49 1.284(5) . ?
F16A C49 1.251(16) . ?
F17 C49 1.330(5) . ?
F17A C49 1.489(18) . ?
F18 C49 1.384(5) . ?
F18A C49 1.09(2) . ?
F19 C56 1.344(4) . ?
F20 C56 1.350(4) . ?
F21 C56 1.325(4) . ?
F22 C57 1.325(7) . ?
F22A C57 1.380(7) . ?
F23 C57 1.421(8) . ?
F23A C57 1.228(9) . ?
F24 C57 1.245(9) . ?
F24A C57 1.405(10) . ?
O1 C1 1.147(4) . ?
O2 C2 1.145(4) . ?
O3 C13 1.249(3) . ?
C3 C7 1.422(4) . ?
C3 C4 1.423(4) . ?
C3 C8 1.498(4) . ?
C4 C5 1.411(4) . ?
C4 C9 1.500(4) . ?
C5 C6 1.437(4) . ?
C5 C10 1.509(4) . ?
C6 C7 1.425(4) . ?
C6 C11 1.495(4) . ?
C7 C12 1.507(4) . ?
C13 C20 1.458(4) . ?
C13 C14 1.495(4) . ?
C14 C15 1.387(4) . ?
C14 C19 1.392(4) . ?
C15 C16 1.377(4) . ?
C16 C17 1.386(5) . ?
C17 C18 1.379(5) . ?
C18 C19 1.386(5) . ?
C20 C21 1.395(4) . ?
C20 C25 1.400(4) . ?
C21 C22 1.383(5) . ?
C22 C23 1.374(5) . ?
C23 C24 1.357(6) . ?
C24 C25 1.371(5) . ?
C26 C27 1.397(4) . ?
C26 C31 1.399(4) . ?
C26 B1 1.639(4) . ?
C27 C28 1.388(4) . ?
C28 C29 1.386(4) . ?
C28 C32 1.508(4) . ?
C29 C30 1.382(4) . ?
C30 C31 1.385(4) . ?
C30 C33 1.494(4) . ?
C34 C35 1.394(4) . ?
C34 C39 1.399(3) . ?
C34 B1 1.642(4) . ?
C35 C36 1.394(4) . ?
C36 C37 1.391(4) . ?
C36 C40 1.492(4) . ?
C37 C38 1.380(4) . ?
C38 C39 1.393(4) . ?
C38 C41 1.491(4) . ?
C42 C43 1.394(4) . ?
C42 C47 1.401(4) . ?
C42 B1 1.649(4) . ?
C43 C44 1.392(4) . ?
C44 C45 1.376(4) . ?
C44 C48 1.488(5) . ?
C45 C46 1.385(4) . ?
C46 C47 1.392(4) . ?
C46 C49 1.488(5) . ?
C50 C55 1.392(4) . ?
C50 C51 1.399(4) . ?
C50 B1 1.635(4) . ?
C51 C52 1.404(4) . ?
C52 C53 1.378(5) . ?
C52 C56 1.495(4) . ?
C53 C54 1.386(4) . ?
C54 C55 1.397(4) . ?
C54 C57 1.483(5) . ?
